data_1526826
loop_
_publ_author_name
'Lambert, S.'
'Leligny, H.'
'Grebille, D.'

_publ_section_title
;
 Three forms of the misfit layered cobaltite (Ca2 Co O3) (Co O2)1.62. A 4D
 structural investigation
;
_journal_name_full 'Journal of Solid State Chemistry'
_journal_page_first 322
_journal_page_last 331
_journal_volume 160
_journal_year 2001
_chemical_formula_sum 'Co0.885 O2'
_space_group_IT_number 12
_symmetry_space_group_name_Hall '-C 2y'
_symmetry_space_group_name_H-M 'C 1 2/m 1'
_cell_angle_alpha 90
_cell_angle_beta 95.84
_cell_angle_gamma 90
_cell_formula_units_Z 6
_cell_length_a 4.836
_cell_length_b 2.82
_cell_length_c 32.473
_cell_volume 440.553
_citation_journal_id_ASTM JSSCBI
_cod_data_source_file Lambert_JSSCBI_2001_1632.cif
_cod_data_source_block Co0.885O2
_cod_original_cell_volume 440.5527
_cod_database_code 1526826

loop_
_symmetry_equiv_pos_as_xyz
x,y,z
-x,y,-z
-x,-y,-z
x,-y,z
x+1/2,y+1/2,z
-x+1/2,y+1/2,-z
-x+1/2,-y+1/2,-z
x+1/2,-y+1/2,z

loop_
_atom_site_label
_atom_site_type_symbol
_atom_site_fract_x
_atom_site_fract_y
_atom_site_fract_z
_atom_site_occupancy
_atom_site_U_iso_or_equiv
Co1 Co 0.52228 0.25 0.1666 0.448 0.0
Co2 Co 0.75 0.25 0.5 0.432 0.0
O2 O 0.7091 0.75 0.19759 0.5 0.0
O3 O 0.8362 0.25 0.13567 0.5 0.0
O1 O 0.1054 0.25 0.53116 0.5 0.0
